data_4109849
loop_
_publ_author_name
'Tsuyoshi Murata'
'Yasushi Morita'
'Yumi Yakiyama'
'Kozo Fukui'
'Hideki Yamochi'
'Gunzi Saito'
'Kazuhiro Nakasuji'

_publ_contact_author_email morita@chem.sci.osaka-u.ac.jp
_publ_contact_author_fax +81-6-6850-5395
_publ_contact_author_name 'Morita Yasushi'
_publ_contact_author_phone +81-6-6850-5393
_publ_section_title
;
 Hydrogen-Bond Interaction in Organic Conductors: Redox Activation,
 Molecular Recognition, Structural Regulation, and Proton Transfer in
 Donor-Acceptor Charge-Transfer Complexes of TTF-Imidazole
;
_journal_name_full 'Journal of the American Chemical Society'
_journal_page_first 10837
_journal_page_last 10846
_journal_paper_doi 10.1021/ja072607m
_journal_volume 129
_journal_year 2007
_chemical_formula_moiety 'C9 H6 N2 S4, C14 H8 N4, C2 H3 N'
_chemical_formula_sum 'C25 H17 N7 S4'
_chemical_formula_weight 543.70
_chemical_name_common TTFIm-Me2TCNQ
_space_group_IT_number 2
_symmetry_cell_setting triclinic
_symmetry_Int_Tables_number 2
_symmetry_space_group_name_Hall '-P 1'
_symmetry_space_group_name_H-M 'P -1'
_atom_sites_solution_hydrogens geom
_atom_sites_solution_primary direct
_atom_sites_solution_secondary difmap
_audit_creation_method SHELXL-97
_cell_angle_alpha 75.06(2)
_cell_angle_beta 80.43(2)
_cell_angle_gamma 87.14(2)
_cell_formula_units_Z 2
_cell_length_a 10.026(3)
_cell_length_b 10.800(3)
_cell_length_c 12.502(3)
_cell_measurement_temperature 293
_cell_volume 1289.7(6)
_computing_cell_refinement 'MXC (MAC Science)'
_computing_data_collection 'MXC (MAC Science)'
_computing_data_reduction WinGX
_computing_molecular_graphics 'Ortep-3 for Windows (Farrugia, 1997)'
_computing_publication_material 'WinGX publication routines (Farrugia, 1999)'
_computing_structure_refinement 'SHELXL-97 (Sheldrick, 1997)'
_computing_structure_solution 'SHELXS-97 (Sheldrick, 1997)'
_diffrn_ambient_temperature 293
_diffrn_measured_fraction_theta_full 1.000
_diffrn_measured_fraction_theta_max 1.000
_diffrn_measurement_device_type 'Mac Science MXC18'
_diffrn_measurement_method theta/2theta
_diffrn_radiation_monochromator graphite
_diffrn_radiation_source 'fine-focus sealed tube'
_diffrn_radiation_type MoK\a
_diffrn_radiation_wavelength 0.71073
_diffrn_reflns_av_R_equivalents 0.0518
_diffrn_reflns_av_sigmaI/netI 0.0586
_diffrn_reflns_limit_h_max 13
_diffrn_reflns_limit_h_min -13
_diffrn_reflns_limit_k_max 14
_diffrn_reflns_limit_k_min 0
_diffrn_reflns_limit_l_max 16
_diffrn_reflns_limit_l_min -15
_diffrn_reflns_number 6221
_diffrn_reflns_theta_full 27.50
_diffrn_reflns_theta_max 27.50
_diffrn_reflns_theta_min 1.71
_exptl_absorpt_coefficient_mu 0.397
_exptl_absorpt_correction_type none
_exptl_crystal_colour black
_exptl_crystal_density_diffrn 1.400
_exptl_crystal_description block
_exptl_crystal_F_000 560
_exptl_crystal_size_max 0.80
_exptl_crystal_size_mid 0.40
_exptl_crystal_size_min 0.20
_refine_diff_density_max 0.331
_refine_diff_density_min -0.255
_refine_diff_density_rms 0.054
_refine_ls_extinction_method none
_refine_ls_goodness_of_fit_ref 0.995
_refine_ls_hydrogen_treatment noref
_refine_ls_matrix_type full
_refine_ls_number_parameters 326
_refine_ls_number_reflns 5908
_refine_ls_number_restraints 0
_refine_ls_restrained_S_all 0.995
_refine_ls_R_factor_all 0.1245
_refine_ls_R_factor_gt 0.0515
_refine_ls_shift/su_max 0.000
_refine_ls_shift/su_mean 0.000
_refine_ls_structure_factor_coef Fsqd
_refine_ls_weighting_details 'calc w=1/[\s^2^(Fo^2^)+(0.0703P)^2^+0.2596P] where P=(Fo^2^+2Fc^2^)/3'
_refine_ls_weighting_scheme calc
_refine_ls_wR_factor_gt 0.1177
_refine_ls_wR_factor_ref 0.1537
_reflns_number_gt 3078
_reflns_number_total 5908
_reflns_threshold_expression >2sigma(I)
_cod_data_source_file ja072607msi20070707_051802.cif
_cod_data_source_block TTFIm-Me2TCNQ
_cod_database_code 4109849

loop_
_symmetry_equiv_pos_as_xyz
'x, y, z'
'-x, -y, -z'

loop_
_atom_site_label
_atom_site_type_symbol
_atom_site_fract_x
_atom_site_fract_y
_atom_site_fract_z
_atom_site_U_iso_or_equiv
_atom_site_adp_type
_atom_site_occupancy
_atom_site_symmetry_multiplicity
_atom_site_calc_flag
_atom_site_refinement_flags
C14A C 0.3822(3) 0.5200(3) 0.5767(3) 0.0483(8) Uani 1 1 d .
C12A C 0.2632(3) 0.3740(3) 0.4965(3) 0.0552(8) Uani 1 1 d .
C13A C 0.3775(3) 0.4375(3) 0.5025(3) 0.0469(7) Uani 1 1 d .
C15A C 0.5000(3) 0.5782(3) 0.5723(3) 0.0496(8) Uani 1 1 d .
H7A H 0.5024 0.6311 0.6200 0.060 Uiso 1 1 calc R
N4A N 0.2575(4) 0.2428(4) 0.3531(4) 0.1028(13) Uani 1 1 d .
N3A N 0.0235(3) 0.3729(4) 0.6102(3) 0.0989(13) Uani 1 1 d .
C16A C 0.2613(3) 0.5441(4) 0.6577(3) 0.0638(10) Uani 1 1 d .
H8A H 0.1887 0.5788 0.6174 0.096 Uiso 1 1 calc R
H9A H 0.2847 0.6038 0.6965 0.096 Uiso 1 1 calc R
H10A H 0.2332 0.4649 0.7109 0.096 Uiso 1 1 calc R
C11A C 0.2641(4) 0.3009(4) 0.4169(4) 0.0700(11) Uani 1 1 d .
C10A C 0.1321(4) 0.3762(4) 0.5626(3) 0.0672(10) Uani 1 1 d .
C14B C 0.3629(3) -0.0010(3) 1.0580(3) 0.0426(7) Uani 1 1 d .
C13B C 0.4051(3) -0.0852(3) 0.9856(2) 0.0416(7) Uani 1 1 d .
C12B C 0.3214(3) -0.1716(3) 0.9643(3) 0.0484(8) Uani 1 1 d .
C15B C 0.4560(3) 0.0788(3) 1.0695(3) 0.0448(7) Uani 1 1 d .
H7B H 0.4289 0.1332 1.1159 0.054 Uiso 1 1 calc R
N3B N 0.0699(3) -0.2239(3) 1.0367(3) 0.0779(10) Uani 1 1 d .
C10B C 0.1806(3) -0.1951(3) 1.0084(3) 0.0554(9) Uani 1 1 d .
C11B C 0.3726(4) -0.2512(4) 0.8921(3) 0.0610(9) Uani 1 1 d .
N4B N 0.4106(4) -0.3169(4) 0.8345(4) 0.0890(11) Uani 1 1 d .
C16B C 0.2214(3) 0.0010(3) 1.1232(3) 0.0565(9) Uani 1 1 d .
H10B H 0.2005 -0.0820 1.1728 0.085 Uiso 1 1 calc R
H9B H 0.1574 0.0229 1.0719 0.085 Uiso 1 1 calc R
H8B H 0.2165 0.0635 1.1661 0.085 Uiso 1 1 calc R
N5 N 0.2292(4) 0.4015(4) 1.0085(4) 0.1007(13) Uani 1 1 d .
C17 C 0.1460(4) 0.4129(4) 1.0771(4) 0.0734(11) Uani 1 1 d .
C18 C 0.0374(4) 0.4305(5) 1.1640(4) 0.0945(15) Uani 1 1 d .
H11A H 0.0094 0.5188 1.1484 0.142 Uiso 1 1 calc R
H11C H 0.0685 0.4067 1.2352 0.142 Uiso 1 1 calc R
H11B H -0.0377 0.3777 1.1660 0.142 Uiso 1 1 calc R
S1 S 0.42142(8) 0.09492(9) 0.68916(7) 0.0541(2) Uani 1 1 d .
S2 S 0.13786(8) 0.09022(9) 0.80540(8) 0.0552(2) Uani 1 1 d .
S3 S 0.34013(9) -0.08735(10) 0.54285(9) 0.0684(3) Uani 1 1 d .
S4 S 0.05819(9) -0.09470(10) 0.65687(9) 0.0704(3) Uani 1 1 d .
C6 C 0.2552(3) 0.0388(3) 0.7049(3) 0.0496(8) Uani 1 1 d .
N1 N 0.4756(3) 0.3661(3) 0.8447(2) 0.0530(7) Uani 1 1 d .
H1 H 0.4039 0.3851 0.8858 0.064 Uiso 1 1 calc R
C4 C 0.3765(3) 0.1993(3) 0.7758(3) 0.0462(7) Uani 1 1 d .
C7 C 0.2222(3) -0.0374(3) 0.6439(3) 0.0524(8) Uani 1 1 d .
N2 N 0.6110(3) 0.2718(3) 0.7290(2) 0.0521(7) Uani 1 1 d .
C1 C 0.4859(3) 0.2772(3) 0.7843(3) 0.0462(7) Uani 1 1 d .
C5 C 0.2477(3) 0.1957(3) 0.8287(3) 0.0499(8) Uani 1 1 d .
H4 H 0.2186 0.2484 0.8763 0.060 Uiso 1 1 calc R
C3 C 0.6806(3) 0.3613(3) 0.7581(3) 0.0558(9) Uani 1 1 d .
H3 H 0.7718 0.3795 0.7327 0.067 Uiso 1 1 calc R
C2 C 0.5995(3) 0.4194(3) 0.8282(3) 0.0580(9) Uani 1 1 d .
H2 H 0.6236 0.4832 0.8590 0.070 Uiso 1 1 calc R
C9 C 0.0937(4) -0.1489(4) 0.5361(4) 0.0745(11) Uani 1 1 d .
H6 H 0.0251 -0.1792 0.5080 0.089 Uiso 1 1 calc R
C8 C 0.2195(4) -0.1463(4) 0.4850(3) 0.0707(11) Uani 1 1 d .
H5 H 0.2429 -0.1751 0.4202 0.085 Uiso 1 1 calc R

loop_
_atom_site_aniso_label
_atom_site_aniso_U_11
_atom_site_aniso_U_22
_atom_site_aniso_U_33
_atom_site_aniso_U_23
_atom_site_aniso_U_13
_atom_site_aniso_U_12
C14A 0.0390(16) 0.0535(19) 0.0471(18) -0.0038(15) -0.0053(14) -0.0024(14)
C12A 0.0462(18) 0.061(2) 0.055(2) -0.0048(17) -0.0096(15) -0.0119(16)
C13A 0.0377(16) 0.0513(19) 0.0468(18) -0.0009(15) -0.0090(13) -0.0059(14)
C15A 0.0432(17) 0.0533(19) 0.0521(19) -0.0124(16) -0.0059(14) -0.0084(15)
N4A 0.091(3) 0.122(3) 0.110(3) -0.046(3) -0.018(2) -0.038(2)
N3A 0.0479(19) 0.140(4) 0.100(3) -0.019(3) 0.0026(19) -0.024(2)
C16A 0.0415(18) 0.076(3) 0.071(2) -0.022(2) 0.0034(16) -0.0030(17)
C11A 0.057(2) 0.080(3) 0.075(3) -0.014(2) -0.0164(19) -0.027(2)
C10A 0.048(2) 0.081(3) 0.067(2) -0.004(2) -0.0127(18) -0.0156(19)
C14B 0.0294(14) 0.0491(18) 0.0462(17) -0.0088(14) -0.0014(12) -0.0030(12)
C13B 0.0314(14) 0.0446(17) 0.0474(17) -0.0087(14) -0.0053(12) -0.0043(12)
C12B 0.0411(16) 0.0517(19) 0.0545(19) -0.0138(16) -0.0109(14) -0.0073(14)
C15B 0.0362(15) 0.0520(19) 0.0469(18) -0.0172(15) -0.0013(13) -0.0009(13)
N3B 0.0460(17) 0.084(2) 0.106(3) -0.029(2) -0.0056(17) -0.0217(16)
C10B 0.0440(18) 0.054(2) 0.070(2) -0.0184(18) -0.0079(16) -0.0113(15)
C11B 0.050(2) 0.062(2) 0.075(3) -0.024(2) -0.0071(18) -0.0147(17)
N4B 0.078(2) 0.093(3) 0.110(3) -0.055(3) -0.007(2) -0.012(2)
C16B 0.0310(15) 0.068(2) 0.069(2) -0.0234(19) 0.0059(15) -0.0076(15)
N5 0.072(2) 0.133(4) 0.108(3) -0.064(3) 0.013(2) -0.026(2)
C17 0.055(2) 0.090(3) 0.078(3) -0.031(2) 0.001(2) -0.016(2)
C18 0.077(3) 0.110(4) 0.085(3) -0.021(3) 0.017(2) -0.003(3)
S1 0.0364(4) 0.0679(6) 0.0613(5) -0.0249(5) -0.0013(4) -0.0086(4)
S2 0.0365(4) 0.0678(6) 0.0608(5) -0.0186(4) 0.0007(4) -0.0111(4)
S3 0.0498(5) 0.0804(7) 0.0822(7) -0.0389(6) 0.0017(5) -0.0130(5)
S4 0.0430(5) 0.0829(7) 0.0890(7) -0.0291(6) -0.0047(5) -0.0175(5)
C6 0.0380(16) 0.0523(19) 0.057(2) -0.0123(16) -0.0034(14) -0.0075(14)
N1 0.0394(14) 0.0614(18) 0.0591(17) -0.0189(15) -0.0032(12) -0.0064(13)
C4 0.0414(16) 0.0474(18) 0.0479(18) -0.0071(15) -0.0072(14) -0.0063(14)
C7 0.0355(16) 0.057(2) 0.064(2) -0.0157(17) -0.0052(15) -0.0071(14)
N2 0.0415(14) 0.0583(17) 0.0534(16) -0.0114(14) -0.0004(12) -0.0093(13)
C1 0.0422(16) 0.0467(18) 0.0463(18) -0.0080(15) -0.0029(14) -0.0033(14)
C5 0.0403(16) 0.057(2) 0.053(2) -0.0178(16) -0.0028(14) -0.0074(15)
C3 0.0410(17) 0.061(2) 0.062(2) -0.0088(18) -0.0069(16) -0.0120(16)
C2 0.0473(19) 0.062(2) 0.068(2) -0.0185(19) -0.0103(17) -0.0153(17)
C9 0.063(2) 0.081(3) 0.088(3) -0.027(2) -0.023(2) -0.020(2)
C8 0.078(3) 0.072(3) 0.068(3) -0.025(2) -0.013(2) -0.015(2)

loop_
_atom_type_symbol
_atom_type_description
_atom_type_scat_dispersion_real
_atom_type_scat_dispersion_imag
_atom_type_scat_source
C C 0.0033 0.0016 'International Tables Vol C Tables 4.2.6.8 and 6.1.1.4'
H H 0.0000 0.0000 'International Tables Vol C Tables 4.2.6.8 and 6.1.1.4'
N N 0.0061 0.0033 'International Tables Vol C Tables 4.2.6.8 and 6.1.1.4'
S S 0.1246 0.1234 'International Tables Vol C Tables 4.2.6.8 and 6.1.1.4'

loop_
_geom_angle_atom_site_label_1
_geom_angle_atom_site_label_2
_geom_angle_atom_site_label_3
_geom_angle
_geom_angle_site_symmetry_1
_geom_angle_site_symmetry_3
C15A C14A C13A 118.6(3) . .
C15A C14A C16A 118.7(3) . .
C13A C14A C16A 122.7(3) . .
C13A C12A C11A 121.6(3) . .
C13A C12A C10A 126.5(3) . .
C11A C12A C10A 111.8(3) . .
C12A C13A C15A 117.4(3) . 2_666
C12A C13A C14A 124.8(3) . .
C15A C13A C14A 117.9(3) 2_666 .
C14A C15A C13A 123.6(3) . 2_666
C14A C15A H7A 118.2 . .
C13A C15A H7A 118.2 2_666 .
C14A C16A H8A 109.5 . .
C14A C16A H9A 109.5 . .
H8A C16A H9A 109.5 . .
C14A C16A H10A 109.5 . .
H8A C16A H10A 109.5 . .
H9A C16A H10A 109.5 . .
N4A C11A C12A 176.4(4) . .
N3A C10A C12A 174.6(5) . .
C15B C14B C13B 117.8(3) . .
C15B C14B C16B 118.4(3) . .
C13B C14B C16B 123.8(3) . .
C12B C13B C14B 124.7(3) . .
C12B C13B C15B 117.4(3) . 2_657
C14B C13B C15B 117.9(3) . 2_657
C13B C12B C11B 120.6(3) . .
C13B C12B C10B 127.8(3) . .
C11B C12B C10B 111.7(3) . .
C14B C15B C13B 124.3(3) . 2_657
C14B C15B H7B 117.8 . .
C13B C15B H7B 117.8 2_657 .
N3B C10B C12B 172.3(4) . .
N4B C11B C12B 178.2(4) . .
C14B C16B H10B 109.5 . .
C14B C16B H9B 109.5 . .
H10B C16B H9B 109.5 . .
C14B C16B H8B 109.5 . .
H10B C16B H8B 109.5 . .
H9B C16B H8B 109.5 . .
N5 C17 C18 178.6(6) . .
C17 C18 H11A 109.5 . .
C17 C18 H11C 109.5 . .
H11A C18 H11C 109.5 . .
C17 C18 H11B 109.5 . .
H11A C18 H11B 109.5 . .
H11C C18 H11B 109.5 . .
C4 S1 C6 94.21(15) . .
C5 S2 C6 94.72(15) . .
C8 S3 C7 94.58(18) . .
C9 S4 C7 93.90(18) . .
C7 C6 S2 123.0(2) . .
C7 C6 S1 122.0(2) . .
S2 C6 S1 114.97(19) . .
C1 N1 C2 107.2(3) . .
C1 N1 H1 126.4 . .
C2 N1 H1 126.4 . .
C5 C4 C1 127.8(3) . .
C5 C4 S1 117.3(2) . .
C1 C4 S1 114.9(2) . .
C6 C7 S4 123.3(3) . .
C6 C7 S3 122.6(2) . .
S4 C7 S3 114.04(19) . .
C1 N2 C3 104.0(3) . .
N2 C1 N1 111.4(3) . .
N2 C1 C4 122.7(3) . .
N1 C1 C4 125.8(3) . .
C4 C5 S2 118.2(3) . .
C4 C5 H4 120.9 . .
S2 C5 H4 120.9 . .
C2 C3 N2 111.2(3) . .
C2 C3 H3 124.4 . .
N2 C3 H3 124.4 . .
C3 C2 N1 106.1(3) . .
C3 C2 H2 126.9 . .
N1 C2 H2 126.9 . .
C8 C9 S4 118.7(3) . .
C8 C9 H6 120.7 . .
S4 C9 H6 120.7 . .
C9 C8 S3 117.4(3) . .
C9 C8 H5 121.3 . .
S3 C8 H5 121.3 . .

loop_
_geom_bond_atom_site_label_1
_geom_bond_atom_site_label_2
_geom_bond_distance
_geom_bond_site_symmetry_2
C14A C15A 1.352(4) .
C14A C13A 1.450(5) .
C14A C16A 1.502(4) .
C12A C13A 1.386(4) .
C12A C11A 1.420(6) .
C12A C10A 1.434(5) .
C13A C15A 1.446(4) 2_666
C15A C13A 1.446(4) 2_666
C15A H7A 0.9300 .
N4A C11A 1.146(5) .
N3A C10A 1.148(5) .
C16A H8A 0.9600 .
C16A H9A 0.9600 .
C16A H10A 0.9600 .
C14B C15B 1.350(4) .
C14B C13B 1.443(4) .
C14B C16B 1.517(4) .
C13B C12B 1.388(4) .
C13B C15B 1.444(4) 2_657
C12B C11B 1.421(5) .
C12B C10B 1.437(4) .
C15B C13B 1.444(4) 2_657
C15B H7B 0.9300 .
N3B C10B 1.141(4) .
C11B N4B 1.146(5) .
C16B H10B 0.9600 .
C16B H9B 0.9600 .
C16B H8B 0.9600 .
N5 C17 1.120(5) .
C17 C18 1.447(6) .
C18 H11A 0.9600 .
C18 H11C 0.9600 .
C18 H11B 0.9600 .
S1 C4 1.750(3) .
S1 C6 1.765(3) .
S2 C5 1.731(3) .
S2 C6 1.753(3) .
S3 C8 1.731(4) .
S3 C7 1.754(3) .
S4 C9 1.734(4) .
S4 C7 1.753(3) .
C6 C7 1.344(5) .
N1 C1 1.357(4) .
N1 C2 1.357(4) .
N1 H1 0.8600 .
C4 C5 1.347(4) .
C4 C1 1.449(4) .
N2 C1 1.334(4) .
N2 C3 1.374(4) .
C5 H4 0.9300 .
C3 C2 1.349(5) .
C3 H3 0.9300 .
C2 H2 0.9300 .
C9 C8 1.314(5) .
C9 H6 0.9300 .
C8 H5 0.9300 .

loop_
_geom_torsion_atom_site_label_1
_geom_torsion_atom_site_label_2
_geom_torsion_atom_site_label_3
_geom_torsion_atom_site_label_4
_geom_torsion
_geom_torsion_site_symmetry_1
_geom_torsion_site_symmetry_4
C11A C12A C13A C15A -2.7(5) . 2_666
C10A C12A C13A C15A 179.9(3) . 2_666
C11A C12A C13A C14A 176.1(3) . .
C10A C12A C13A C14A -1.3(6) . .
C15A C14A C13A C12A -178.6(3) . .
C16A C14A C13A C12A 1.0(5) . .
C15A C14A C13A C15A 0.1(5) . 2_666
C16A C14A C13A C15A 179.7(3) . 2_666
C13A C14A C15A C13A -0.1(5) . 2_666
C16A C14A C15A C13A -179.8(3) . 2_666
C15B C14B C13B C12B -179.4(3) . .
C16B C14B C13B C12B 1.8(5) . .
C15B C14B C13B C15B 0.1(5) . 2_657
C16B C14B C13B C15B -178.7(3) . 2_657
C14B C13B C12B C11B -179.7(3) . .
C15B C13B C12B C11B 0.8(5) 2_657 .
C14B C13B C12B C10B -0.2(5) . .
C15B C13B C12B C10B -179.7(3) 2_657 .
C13B C14B C15B C13B -0.2(5) . 2_657
C16B C14B C15B C13B 178.8(3) . 2_657
C5 S2 C6 C7 -172.1(3) . .
C5 S2 C6 S1 7.8(2) . .
C4 S1 C6 C7 171.9(3) . .
C4 S1 C6 S2 -8.0(2) . .
C6 S1 C4 C5 5.3(3) . .
C6 S1 C4 C1 -176.6(2) . .
S2 C6 C7 S4 0.1(5) . .
S1 C6 C7 S4 -179.82(19) . .
S2 C6 C7 S3 179.53(19) . .
S1 C6 C7 S3 -0.4(5) . .
C9 S4 C7 C6 167.8(3) . .
C9 S4 C7 S3 -11.7(2) . .
C8 S3 C7 C6 -167.9(3) . .
C8 S3 C7 S4 11.6(2) . .
C3 N2 C1 N1 0.5(4) . .
C3 N2 C1 C4 178.6(3) . .
C2 N1 C1 N2 -0.5(4) . .
C2 N1 C1 C4 -178.5(3) . .
C5 C4 C1 N2 179.0(3) . .
S1 C4 C1 N2 1.1(4) . .
C5 C4 C1 N1 -3.2(5) . .
S1 C4 C1 N1 179.0(3) . .
C1 C4 C5 S2 -178.5(3) . .
S1 C4 C5 S2 -0.7(4) . .
C6 S2 C5 C4 -4.3(3) . .
C1 N2 C3 C2 -0.4(4) . .
N2 C3 C2 N1 0.2(4) . .
C1 N1 C2 C3 0.2(4) . .
C7 S4 C9 C8 7.4(4) . .
S4 C9 C8 S3 -0.4(5) . .
C7 S3 C8 C9 -6.8(4) . .
